data_8000249
loop_
_publ_author_name
'Ma, Suqian'
'Zhang, Jibo'
'Liu, Yingjie'
'Qian, Jingyu'
'Xu, Bin'
'Tian, Wenjing'

_publ_section_title
;
 Direct Observation of the Symmetrical and Asymmetrical Protonation States
 in Molecular Crystals.
;
_journal_issue 13
_journal_name_full 'The journal of physical chemistry letters'
_journal_page_first 3068
_journal_page_last 3072
_journal_paper_doi 10.1021/acs.jpclett.7b01454
_journal_volume 8
_journal_year 2017
_chemical_formula_moiety 'C28 H21 N2, Cl  2(H2 O)'
_chemical_formula_sum 'C28 H25 Cl N2 O2'
_chemical_formula_weight 456.95
_space_group_IT_number 2
_symmetry_cell_setting triclinic
_symmetry_space_group_name_Hall '-P 1'
_symmetry_space_group_name_H-M 'P -1'
_atom_sites_solution_hydrogens geom
_atom_sites_solution_primary direct
_atom_sites_solution_secondary difmap
_audit_creation_method SHELXL-97
_cell_angle_alpha 87.70(3)
_cell_angle_beta 88.68(3)
_cell_angle_gamma 66.35(3)
_cell_formula_units_Z 2
_cell_length_a 8.1571(16)
_cell_length_b 9.862(2)
_cell_length_c 15.677(3)
_cell_measurement_temperature 291(2)
_cell_volume 1154.3(5)
_computing_structure_refinement 'SHELXL-97 (Sheldrick, 1997)'
_computing_structure_solution 'SHELXS-97 (Sheldrick, 1990)'
_diffrn_ambient_temperature 291(2)
_diffrn_measured_fraction_theta_full 0.997
_diffrn_measured_fraction_theta_max 0.997
_diffrn_radiation_monochromator graphite
_diffrn_radiation_source 'fine-focus sealed tube'
_diffrn_radiation_type MoK\a
_diffrn_radiation_wavelength 0.71073
_diffrn_reflns_av_R_equivalents 0.0489
_diffrn_reflns_av_sigmaI/netI 0.0654
_diffrn_reflns_limit_h_max 9
_diffrn_reflns_limit_h_min -9
_diffrn_reflns_limit_k_max 11
_diffrn_reflns_limit_k_min -11
_diffrn_reflns_limit_l_max 18
_diffrn_reflns_limit_l_min -18
_diffrn_reflns_number 9116
_diffrn_reflns_theta_full 25.00
_diffrn_reflns_theta_max 25.00
_diffrn_reflns_theta_min 3.01
_exptl_absorpt_coefficient_mu 0.194
_exptl_absorpt_correction_T_max 0.9758
_exptl_absorpt_correction_T_min 0.8931
_exptl_absorpt_correction_type multi-scan
_exptl_crystal_colour red
_exptl_crystal_density_diffrn 1.315
_exptl_crystal_density_method 'not measured'
_exptl_crystal_description block
_exptl_crystal_F_000 480
_exptl_crystal_size_max 0.60
_exptl_crystal_size_mid 0.13
_exptl_crystal_size_min 0.13
_refine_diff_density_max 0.270
_refine_diff_density_min -0.360
_refine_diff_density_rms 0.067
_refine_ls_extinction_method none
_refine_ls_goodness_of_fit_ref 1.124
_refine_ls_hydrogen_treatment mixed
_refine_ls_matrix_type full
_refine_ls_number_parameters 298
_refine_ls_number_reflns 4060
_refine_ls_number_restraints 1
_refine_ls_restrained_S_all 1.124
_refine_ls_R_factor_all 0.1004
_refine_ls_R_factor_gt 0.0641
_refine_ls_shift/su_max 0.000
_refine_ls_shift/su_mean 0.000
_refine_ls_structure_factor_coef Fsqd
_refine_ls_weighting_details 'calc w=1/[\s^2^(Fo^2^)+(0.1303P)^2^+0.2194P] where P=(Fo^2^+2Fc^2^)/3'
_refine_ls_weighting_scheme calc
_refine_ls_wR_factor_gt 0.2256
_refine_ls_wR_factor_ref 0.2477
_reflns_number_gt 2461
_reflns_number_total 4060
_reflns_threshold_expression >2sigma(I)
_cod_data_source_file jz7b01454_si_003.cif
_cod_data_source_block bp4va
_cod_depositor_comments 'Adding full bibliography for 8000248--8000249.cif.'
_cod_original_cell_volume 1154.3(4)
_cod_original_sg_symbol_H-M P-1
_cod_database_code 8000249

loop_
_symmetry_equiv_pos_as_xyz
'x, y, z'
'-x, -y, -z'

loop_
_atom_site_label
_atom_site_type_symbol
_atom_site_fract_x
_atom_site_fract_y
_atom_site_fract_z
_atom_site_U_iso_or_equiv
_atom_site_adp_type
_atom_site_occupancy
_atom_site_symmetry_multiplicity
_atom_site_calc_flag
_atom_site_refinement_flags
C1 C 0.3863(4) 0.8836(4) 0.5096(2) 0.0347(8) Uani 1 1 d .
C2 C 0.5498(5) 0.7554(4) 0.5145(2) 0.0436(9) Uani 1 1 d .
H2 H 0.6064 0.7137 0.4640 0.052 Uiso 1 1 calc R
C3 C 0.6260(5) 0.6919(4) 0.5895(3) 0.0489(10) Uani 1 1 d .
H3 H 0.7331 0.6083 0.5900 0.059 Uiso 1 1 calc R
C4 C 0.5427(5) 0.7526(4) 0.6677(2) 0.0471(10) Uani 1 1 d .
H4 H 0.5936 0.7076 0.7194 0.057 Uiso 1 1 calc R
C5 C 0.3890(5) 0.8764(4) 0.6668(2) 0.0417(9) Uani 1 1 d .
H5 H 0.3366 0.9161 0.7184 0.050 Uiso 1 1 calc R
C6 C 0.3043(5) 0.9484(4) 0.5883(2) 0.0351(8) Uani 1 1 d .
C7 C 0.1515(5) 1.0830(4) 0.5890(2) 0.0355(8) Uani 1 1 d .
C8 C 0.0749(5) 1.1536(4) 0.5118(2) 0.0371(8) Uani 1 1 d .
C9 C -0.0839(5) 1.2882(4) 0.5080(2) 0.0444(9) Uani 1 1 d .
H9 H -0.1367 1.3323 0.5585 0.053 Uiso 1 1 calc R
C10 C -0.1588(5) 1.3526(4) 0.4326(3) 0.0501(10) Uani 1 1 d .
H10 H -0.2613 1.4401 0.4321 0.060 Uiso 1 1 calc R
C11 C -0.0826(5) 1.2879(4) 0.3552(3) 0.0490(10) Uani 1 1 d .
H11 H -0.1347 1.3327 0.3037 0.059 Uiso 1 1 calc R
C12 C 0.0666(5) 1.1606(4) 0.3555(2) 0.0413(9) Uani 1 1 d .
H12 H 0.1146 1.1189 0.3037 0.050 Uiso 1 1 calc R
C13 C 0.1519(4) 1.0890(4) 0.4322(2) 0.0348(8) Uani 1 1 d .
C14 C 0.3070(4) 0.9537(4) 0.4315(2) 0.0354(8) Uani 1 1 d .
C15 C 0.0731(5) 1.1409(4) 0.6731(2) 0.0417(9) Uani 1 1 d .
H15 H 0.0423 1.0780 0.7096 0.050 Uiso 1 1 calc R
C16 C 0.0427(5) 1.2744(4) 0.7010(2) 0.0445(9) Uani 1 1 d .
H16 H 0.0737 1.3375 0.6648 0.053 Uiso 1 1 calc R
C17 C -0.0360(5) 1.3308(4) 0.7849(2) 0.0384(8) Uani 1 1 d .
C18 C -0.0709(5) 1.4749(4) 0.8039(2) 0.0502(10) Uani 1 1 d .
H18 H -0.0445 1.5360 0.7642 0.060 Uiso 1 1 calc R
C19 C -0.1453(6) 1.5289(5) 0.8821(3) 0.0561(11) Uani 1 1 d .
H19 H -0.1675 1.6265 0.8937 0.067 Uiso 1 1 calc R
C20 C -0.1510(6) 1.3062(5) 0.9232(2) 0.0567(11) Uani 1 1 d .
H20 H -0.1779 1.2472 0.9642 0.068 Uiso 1 1 calc R
C21 C -0.0773(6) 1.2458(5) 0.8473(2) 0.0530(11) Uani 1 1 d .
H21 H -0.0549 1.1475 0.8375 0.064 Uiso 1 1 calc R
C22 C 0.3841(5) 0.8924(4) 0.3487(2) 0.0400(9) Uani 1 1 d .
H22 H 0.4016 0.9574 0.3086 0.048 Uiso 1 1 calc R
C23 C 0.4310(5) 0.7544(4) 0.3256(2) 0.0398(8) Uani 1 1 d .
H23 H 0.4126 0.6888 0.3650 0.048 Uiso 1 1 calc R
C24 C 0.5097(4) 0.6963(4) 0.2427(2) 0.0355(8) Uani 1 1 d .
C25 C 0.5647(5) 0.7742(4) 0.1817(2) 0.0455(9) Uani 1 1 d .
H25 H 0.5531 0.8698 0.1919 0.055 Uiso 1 1 calc R
C26 C 0.6365(6) 0.7104(5) 0.1059(2) 0.0540(11) Uani 1 1 d .
H26 H 0.6737 0.7632 0.0650 0.065 Uiso 1 1 calc R
C27 C 0.6031(6) 0.4956(4) 0.1466(3) 0.0514(10) Uani 1 1 d .
H27 H 0.6157 0.4005 0.1340 0.062 Uiso 1 1 calc R
C28 C 0.5321(5) 0.5521(4) 0.2238(2) 0.0457(9) Uani 1 1 d .
H28 H 0.4989 0.4951 0.2635 0.055 Uiso 1 1 calc R
Cl1 Cl 0.60439(18) 0.13402(15) 0.09761(8) 0.0760(5) Uani 1 1 d .
N1 N -0.1860(4) 1.4475(4) 0.9411(2) 0.0545(9) Uani 1 1 d .
N2 N 0.6535(4) 0.5725(4) 0.0902(2) 0.0498(9) Uani 1 1 d .
H2C H 0.6939 0.5209 0.0390 0.075 Uiso 1 1 d R
O1 O 0.2570(5) 0.0841(5) 0.0539(3) 0.1002(13) Uani 1 1 d D
H1A H 0.2854 -0.0053 0.0191 0.150 Uiso 1 1 d RD
H1B H 0.3522 0.0994 0.0570 0.150 Uiso 1 1 d R
O2 O 0.9587(5) 0.1617(6) 0.1584(2) 0.1142(16) Uani 1 1 d .
H2A H 1.0643 0.1346 0.1183 0.171 Uiso 1 1 d R
H2B H 0.8592 0.1558 0.1186 0.171 Uiso 1 1 d R

loop_
_atom_site_aniso_label
_atom_site_aniso_U_11
_atom_site_aniso_U_22
_atom_site_aniso_U_33
_atom_site_aniso_U_23
_atom_site_aniso_U_13
_atom_site_aniso_U_12
C1 0.0406(18) 0.0331(19) 0.0328(17) -0.0106(14) 0.0057(15) -0.0168(15)
C2 0.044(2) 0.041(2) 0.044(2) -0.0129(17) 0.0048(17) -0.0139(17)
C3 0.047(2) 0.037(2) 0.060(3) -0.0059(18) -0.0009(19) -0.0131(17)
C4 0.056(2) 0.041(2) 0.045(2) 0.0042(17) -0.0087(18) -0.0211(18)
C5 0.056(2) 0.043(2) 0.0291(18) -0.0032(15) 0.0019(16) -0.0233(18)
C6 0.0426(18) 0.0347(19) 0.0319(17) -0.0081(14) 0.0075(15) -0.0194(15)
C7 0.0439(19) 0.0332(19) 0.0316(18) -0.0081(14) 0.0065(15) -0.0175(15)
C8 0.0417(19) 0.0359(19) 0.0371(19) -0.0089(15) 0.0088(15) -0.0187(16)
C9 0.0428(19) 0.038(2) 0.047(2) -0.0097(17) 0.0058(17) -0.0108(16)
C10 0.045(2) 0.040(2) 0.058(2) -0.0028(19) 0.0031(19) -0.0099(17)
C11 0.055(2) 0.049(2) 0.047(2) 0.0047(18) -0.0052(19) -0.0248(19)
C12 0.052(2) 0.044(2) 0.0304(18) -0.0070(15) 0.0046(16) -0.0220(18)
C13 0.0430(19) 0.0335(19) 0.0329(17) -0.0089(14) 0.0068(15) -0.0201(15)
C14 0.0435(19) 0.0349(19) 0.0306(17) -0.0097(14) 0.0085(15) -0.0182(16)
C15 0.048(2) 0.044(2) 0.0322(19) -0.0098(16) 0.0113(16) -0.0169(17)
C16 0.053(2) 0.043(2) 0.0366(19) -0.0123(16) 0.0106(17) -0.0183(18)
C17 0.0407(18) 0.039(2) 0.0309(17) -0.0080(15) 0.0008(15) -0.0100(16)
C18 0.058(2) 0.045(2) 0.042(2) -0.0125(18) 0.0079(18) -0.0154(19)
C19 0.066(3) 0.046(2) 0.049(2) -0.021(2) 0.009(2) -0.014(2)
C20 0.076(3) 0.051(3) 0.032(2) -0.0038(18) 0.0092(19) -0.014(2)
C21 0.067(3) 0.042(2) 0.041(2) -0.0151(18) 0.0095(19) -0.0109(19)
C22 0.049(2) 0.042(2) 0.0299(18) -0.0086(15) 0.0075(15) -0.0188(17)
C23 0.048(2) 0.040(2) 0.0332(18) -0.0092(15) 0.0094(16) -0.0200(17)
C24 0.0376(18) 0.0364(19) 0.0299(17) -0.0084(14) 0.0021(14) -0.0116(15)
C25 0.059(2) 0.038(2) 0.038(2) -0.0091(16) 0.0066(17) -0.0176(18)
C26 0.064(3) 0.060(3) 0.034(2) -0.0049(18) 0.0080(18) -0.021(2)
C27 0.064(2) 0.039(2) 0.044(2) -0.0180(18) 0.0021(19) -0.0119(19)
C28 0.058(2) 0.034(2) 0.042(2) -0.0134(16) 0.0068(18) -0.0140(17)
Cl1 0.0934(10) 0.0781(9) 0.0661(8) -0.0166(6) -0.0021(7) -0.0431(7)
N1 0.058(2) 0.055(2) 0.0383(18) -0.0184(16) 0.0088(16) -0.0088(17)
N2 0.0520(19) 0.052(2) 0.0351(17) -0.0182(15) 0.0032(14) -0.0084(16)
O1 0.079(2) 0.114(3) 0.107(3) -0.047(3) 0.025(2) -0.036(2)
O2 0.087(3) 0.181(5) 0.070(2) -0.051(3) 0.009(2) -0.046(3)

loop_
_atom_type_symbol
_atom_type_description
_atom_type_scat_dispersion_real
_atom_type_scat_dispersion_imag
_atom_type_scat_source
C C 0.0033 0.0016 'International Tables Vol C Tables 4.2.6.8 and 6.1.1.4'
H H 0.0000 0.0000 'International Tables Vol C Tables 4.2.6.8 and 6.1.1.4'
N N 0.0061 0.0033 'International Tables Vol C Tables 4.2.6.8 and 6.1.1.4'
Cl Cl 0.1484 0.1585 'International Tables Vol C Tables 4.2.6.8 and 6.1.1.4'
O O 0.0106 0.0060 'International Tables Vol C Tables 4.2.6.8 and 6.1.1.4'

loop_
_geom_angle_atom_site_label_1
_geom_angle_atom_site_label_2
_geom_angle_atom_site_label_3
_geom_angle
C14 C1 C2 123.3(3)
C14 C1 C6 119.0(3)
C2 C1 C6 117.6(3)
C3 C2 C1 122.6(3)
C3 C2 H2 118.7
C1 C2 H2 118.7
C2 C3 C4 120.1(3)
C2 C3 H3 120.0
C4 C3 H3 120.0
C5 C4 C3 119.8(3)
C5 C4 H4 120.1
C3 C4 H4 120.1
C4 C5 C6 122.0(3)
C4 C5 H5 119.0
C6 C5 H5 119.0
C7 C6 C1 121.2(3)
C7 C6 C5 120.8(3)
C1 C6 C5 117.9(3)
C8 C7 C6 119.8(3)
C8 C7 C15 122.4(3)
C6 C7 C15 117.8(3)
C7 C8 C9 122.6(3)
C7 C8 C13 120.0(3)
C9 C8 C13 117.4(3)
C10 C9 C8 121.7(4)
C10 C9 H9 119.2
C8 C9 H9 119.2
C9 C10 C11 120.4(4)
C9 C10 H10 119.8
C11 C10 H10 119.8
C12 C11 C10 120.1(3)
C12 C11 H11 120.0
C10 C11 H11 120.0
C11 C12 C13 122.1(3)
C11 C12 H12 119.0
C13 C12 H12 119.0
C12 C13 C14 121.4(3)
C12 C13 C8 118.4(3)
C14 C13 C8 120.2(3)
C1 C14 C13 119.8(3)
C1 C14 C22 121.6(3)
C13 C14 C22 118.6(3)
C16 C15 C7 126.0(3)
C16 C15 H15 117.0
C7 C15 H15 117.0
C15 C16 C17 125.4(4)
C15 C16 H16 117.3
C17 C16 H16 117.3
C18 C17 C21 116.9(3)
C18 C17 C16 119.6(3)
C21 C17 C16 123.5(3)
C17 C18 C19 120.0(4)
C17 C18 H18 120.0
C19 C18 H18 120.0
N1 C19 C18 122.7(4)
N1 C19 H19 118.6
C18 C19 H19 118.6
N1 C20 C21 122.6(4)
N1 C20 H20 118.7
C21 C20 H20 118.7
C20 C21 C17 120.1(4)
C20 C21 H21 120.0
C17 C21 H21 120.0
C23 C22 C14 126.7(3)
C23 C22 H22 116.7
C14 C22 H22 116.7
C22 C23 C24 125.3(3)
C22 C23 H23 117.3
C24 C23 H23 117.3
C25 C24 C28 117.3(3)
C25 C24 C23 124.2(3)
C28 C24 C23 118.5(3)
C26 C25 C24 120.0(4)
C26 C25 H25 120.0
C24 C25 H25 120.0
N2 C26 C25 120.6(4)
N2 C26 H26 119.7
C25 C26 H26 119.7
N2 C27 C28 121.3(4)
N2 C27 H27 119.4
C28 C27 H27 119.4
C27 C28 C24 119.8(4)
C27 C28 H28 120.1
C24 C28 H28 120.1
C19 N1 C20 117.6(3)
C27 N2 C26 121.0(3)
C27 N2 H2C 111.5
C26 N2 H2C 127.4
H1A O1 H1B 107.5
H2A O2 H2B 101.8

loop_
_geom_bond_atom_site_label_1
_geom_bond_atom_site_label_2
_geom_bond_distance
C1 C14 1.416(5)
C1 C2 1.424(5)
C1 C6 1.435(5)
C2 C3 1.351(5)
C2 H2 0.9300
C3 C4 1.420(6)
C3 H3 0.9300
C4 C5 1.354(5)
C4 H4 0.9300
C5 C6 1.439(5)
C5 H5 0.9300
C6 C7 1.410(5)
C7 C8 1.400(5)
C7 C15 1.484(5)
C8 C9 1.436(5)
C8 C13 1.436(5)
C9 C10 1.354(5)
C9 H9 0.9300
C10 C11 1.406(6)
C10 H10 0.9300
C11 C12 1.353(5)
C11 H11 0.9300
C12 C13 1.416(5)
C12 H12 0.9300
C13 C14 1.424(5)
C14 C22 1.471(5)
C15 C16 1.329(5)
C15 H15 0.9300
C16 C17 1.478(5)
C16 H16 0.9300
C17 C18 1.376(5)
C17 C21 1.385(6)
C18 C19 1.383(5)
C18 H18 0.9300
C19 N1 1.323(6)
C19 H19 0.9300
C20 N1 1.345(5)
C20 C21 1.368(5)
C20 H20 0.9300
C21 H21 0.9300
C22 C23 1.321(5)
C22 H22 0.9300
C23 C24 1.468(5)
C23 H23 0.9300
C24 C25 1.381(5)
C24 C28 1.401(5)
C25 C26 1.372(5)
C25 H25 0.9300
C26 N2 1.343(5)
C26 H26 0.9300
C27 N2 1.306(5)
C27 C28 1.369(5)
C27 H27 0.9300
C28 H28 0.9300
N2 H2C 0.9470
O1 H1A 0.9990
O1 H1B 0.8512
O2 H2A 1.0061
O2 H2B 1.0563

loop_
_geom_hbond_atom_site_label_D
_geom_hbond_atom_site_label_H
_geom_hbond_atom_site_label_A
_geom_hbond_distance_DH
_geom_hbond_distance_HA
_geom_hbond_distance_DA
_geom_hbond_angle_DHA
_geom_hbond_site_symmetry_A
O1 H1B Cl1 0.85 2.32 3.159(4) 167.3 .
O1 H1A Cl1 1.00 2.23 3.143(4) 151.9 2_655
O2 H2B Cl1 1.06 2.21 3.181(4) 152.4 .
O2 H2A O1 1.01 1.75 2.759(6) 176.5 1_655
N2 H2C N1 0.95 1.81 2.737(5) 164.0 1_644
